data_4026348
loop_
_publ_author_name
'Bin Hu'
'Shu-Jun Fu'
'Feng Xu'
'Tao Tao'
'Hao-Yu Zhu'
'Kou-Sen Cao'
'Wei Huang'
'Xiao-Zeng You'

_publ_section_title
;
 Linear Heterocyclic Aromatic Fluorescence Compounds Having Various
 Donor-Acceptor Spacers Prepared by the Combination of Carbon-Carbon Bond
 and Carbon-Nitrogen Bond Cross-Coupling Reactions
;
_journal_name_full 'Journal of Organic Chemistry'
_journal_page_first 4444
_journal_page_last 4456
_journal_paper_doi 10.1021/jo200065d
_journal_volume 76
_journal_year 2011
_chemical_formula_moiety 'C28 H20 N2 S4'
_chemical_formula_sum 'C28 H20 N2 S4'
_chemical_formula_weight 512.70
_chemical_name_systematic
; 
 ? 
;
_space_group_IT_number 14
_symmetry_cell_setting monoclinic
_symmetry_space_group_name_Hall '-P 2ybc'
_symmetry_space_group_name_H-M 'P 1 21/c 1'
_atom_sites_solution_hydrogens geom
_atom_sites_solution_primary direct
_atom_sites_solution_secondary difmap
_audit_creation_method SHELXL-97
_cell_angle_alpha 90.00
_cell_angle_beta 120.036(5)
_cell_angle_gamma 90.00
_cell_formula_units_Z 2
_cell_length_a 11.211(5)
_cell_length_b 7.868(3)
_cell_length_c 16.060(7)
_cell_measurement_reflns_used 1232
_cell_measurement_temperature 291(2)
_cell_measurement_theta_max 23.525
_cell_measurement_theta_min 2.614
_cell_volume 1226.4(9)
_computing_cell_refinement SMART
_computing_data_collection 'SMART (BRUKER 2000)'
_computing_data_reduction 'SAINT (BRUKER 2000)'
_computing_molecular_graphics SHELXTL
_computing_publication_material SHELXTL
_computing_structure_refinement SHELXTL
_computing_structure_solution 'SHELXTL (BRUKER 2000)'
_diffrn_ambient_temperature 291(2)
_diffrn_measured_fraction_theta_full 0.998
_diffrn_measured_fraction_theta_max 0.998
_diffrn_measurement_device_type 'Bruker CCD area detector'
_diffrn_measurement_method 'phi and omega scans'
_diffrn_radiation_monochromator graphite
_diffrn_radiation_source 'fine-focus sealed tube'
_diffrn_radiation_type MoK\a
_diffrn_radiation_wavelength 0.71073
_diffrn_reflns_av_R_equivalents 0.0354
_diffrn_reflns_av_sigmaI/netI 0.0516
_diffrn_reflns_limit_h_max 7
_diffrn_reflns_limit_h_min -13
_diffrn_reflns_limit_k_max 9
_diffrn_reflns_limit_k_min -9
_diffrn_reflns_limit_l_max 19
_diffrn_reflns_limit_l_min -18
_diffrn_reflns_number 5998
_diffrn_reflns_theta_full 25.00
_diffrn_reflns_theta_max 25.00
_diffrn_reflns_theta_min 2.10
_exptl_absorpt_coefficient_mu 0.408
_exptl_absorpt_correction_T_max 0.9603
_exptl_absorpt_correction_T_min 0.9565
_exptl_absorpt_correction_type multi-scan
_exptl_absorpt_process_details 'SADABS, Bruker(2000)'
_exptl_crystal_colour red
_exptl_crystal_density_diffrn 1.388
_exptl_crystal_description block
_exptl_crystal_F_000 532
_exptl_crystal_size_max 0.11
_exptl_crystal_size_mid 0.10
_exptl_crystal_size_min 0.10
_refine_diff_density_max 0.147
_refine_diff_density_min -0.225
_refine_diff_density_rms 0.040
_refine_ls_extinction_method none
_refine_ls_goodness_of_fit_ref 0.857
_refine_ls_hydrogen_treatment constr
_refine_ls_matrix_type full
_refine_ls_number_parameters 155
_refine_ls_number_reflns 2152
_refine_ls_number_restraints 1
_refine_ls_restrained_S_all 0.857
_refine_ls_R_factor_all 0.0601
_refine_ls_R_factor_gt 0.0350
_refine_ls_shift/su_max 0.000
_refine_ls_shift/su_mean 0.000
_refine_ls_structure_factor_coef Fsqd
_refine_ls_weighting_details 'calc w=1/[\s^2^(Fo^2^)+(0.0255P)^2^] where P=(Fo^2^+2Fc^2^)/3'
_refine_ls_weighting_scheme calc
_refine_ls_wR_factor_gt 0.0638
_refine_ls_wR_factor_ref 0.0697
_reflns_number_gt 1407
_reflns_number_total 2152
_reflns_threshold_expression >2sigma(I)
_cod_data_source_file jo200065d_si_002_13.cif
_cod_data_source_block 26
_cod_original_sg_symbol_H-M 'P 21/c '
_cod_database_code 4026348

loop_
_symmetry_equiv_pos_as_xyz
'x, y, z'
'-x, y+1/2, -z+1/2'
'-x, -y, -z'
'x, -y-1/2, z-1/2'

loop_
_atom_site_label
_atom_site_type_symbol
_atom_site_fract_x
_atom_site_fract_y
_atom_site_fract_z
_atom_site_U_iso_or_equiv
_atom_site_adp_type
_atom_site_occupancy
_atom_site_symmetry_multiplicity
_atom_site_calc_flag
_atom_site_refinement_flags
C1 C 1.0640(2) -0.0979(3) 0.42569(16) 0.0566(6) Uani 1 1 d .
H1 H 1.0941 -0.1594 0.4822 0.068 Uiso 1 1 calc R
C2 C 0.9238(2) -0.0790(3) 0.36649(16) 0.0526(6) Uani 1 1 d .
H2 H 0.8631 -0.1275 0.3832 0.063 Uiso 1 1 calc R
C3 C 0.8739(2) 0.0129(2) 0.28156(15) 0.0425(5) Uani 1 1 d .
C4 C 0.9727(2) 0.0787(3) 0.26277(16) 0.0523(6) Uani 1 1 d .
H4 H 0.9458 0.1406 0.2068 0.063 Uiso 1 1 calc R
C5 C 1.1103(2) 0.0528(3) 0.32657(17) 0.0567(6) Uani 1 1 d .
H5 H 1.1737 0.0997 0.3119 0.068 Uiso 1 1 calc R
C6 C 0.7273(2) 0.0433(3) 0.21696(15) 0.0441(6) Uani 1 1 d .
C7 C 0.6673(2) 0.1458(3) 0.13804(15) 0.0444(6) Uani 1 1 d .
H7 H 0.7182 0.2060 0.1167 0.053 Uiso 1 1 calc R
C8 C 0.5226(2) 0.1541(2) 0.09124(15) 0.0425(5) Uani 1 1 d U
C9 C 0.4707(2) 0.0538(2) 0.13553(15) 0.0439(5) Uani 1 1 d .
C10 C 0.3294(2) 0.0215(2) 0.11225(15) 0.0447(5) Uani 1 1 d .
C11 C 0.2854(2) -0.0603(3) 0.16643(16) 0.0578(6) Uani 1 1 d .
H11 H 0.3453 -0.1028 0.2274 0.069 Uiso 1 1 calc R
C12 C 0.1423(2) -0.0749(3) 0.12258(16) 0.0548(6) Uani 1 1 d .
H12 H 0.0983 -0.1279 0.1516 0.066 Uiso 1 1 calc R
C13 C 0.07331(19) -0.0040(2) 0.03312(15) 0.0422(5) Uani 1 1 d .
C14 C 0.4403(2) 0.2625(3) 0.00323(15) 0.0568(6) Uani 1 1 d U
H14A H 0.3836 0.1910 -0.0508 0.085 Uiso 1 1 calc R
H14B H 0.5019 0.3266 -0.0099 0.085 Uiso 1 1 calc R
H14C H 0.3830 0.3390 0.0143 0.085 Uiso 1 1 calc R
N1 N 1.15896(19) -0.0354(2) 0.40839(14) 0.0554(5) Uani 1 1 d .
S1 S 0.60200(6) -0.04867(8) 0.23496(4) 0.0560(2) Uani 1 1 d .
S2 S 0.18886(6) 0.08217(7) 0.00381(4) 0.05201(19) Uani 1 1 d .

loop_
_atom_site_aniso_label
_atom_site_aniso_U_11
_atom_site_aniso_U_22
_atom_site_aniso_U_33
_atom_site_aniso_U_23
_atom_site_aniso_U_13
_atom_site_aniso_U_12
C1 0.0602(17) 0.0540(15) 0.0491(15) 0.0064(12) 0.0225(15) 0.0084(14)
C2 0.0481(15) 0.0542(14) 0.0567(15) 0.0030(12) 0.0272(13) -0.0002(12)
C3 0.0409(13) 0.0432(12) 0.0444(13) -0.0053(11) 0.0222(12) -0.0014(11)
C4 0.0413(14) 0.0645(15) 0.0490(14) 0.0051(12) 0.0211(13) -0.0023(12)
C5 0.0454(15) 0.0648(16) 0.0619(16) -0.0044(13) 0.0283(14) -0.0041(13)
C6 0.0392(13) 0.0481(13) 0.0474(14) -0.0017(11) 0.0234(12) -0.0030(11)
C7 0.0384(13) 0.0466(13) 0.0523(14) -0.0018(11) 0.0258(12) -0.0069(11)
C8 0.0407(13) 0.0404(12) 0.0476(13) -0.0003(10) 0.0229(12) -0.0007(10)
C9 0.0357(12) 0.0475(13) 0.0485(13) 0.0028(11) 0.0210(12) 0.0007(11)
C10 0.0405(13) 0.0480(13) 0.0495(14) 0.0000(11) 0.0254(12) -0.0037(11)
C11 0.0452(15) 0.0752(16) 0.0542(15) 0.0156(13) 0.0258(13) 0.0002(13)
C12 0.0450(15) 0.0685(16) 0.0594(15) 0.0084(13) 0.0326(13) -0.0085(13)
C13 0.0413(12) 0.0395(11) 0.0535(15) -0.0027(11) 0.0294(12) -0.0034(11)
C14 0.0474(14) 0.0538(14) 0.0686(16) 0.0155(11) 0.0285(13) -0.0024(11)
N1 0.0451(12) 0.0574(12) 0.0553(13) -0.0038(10) 0.0189(11) 0.0020(10)
S1 0.0409(4) 0.0731(4) 0.0552(4) 0.0144(3) 0.0249(3) -0.0006(3)
S2 0.0378(3) 0.0666(4) 0.0545(4) 0.0081(3) 0.0252(3) -0.0042(3)

loop_
_atom_type_symbol
_atom_type_description
_atom_type_scat_dispersion_real
_atom_type_scat_dispersion_imag
_atom_type_scat_source
C C 0.0033 0.0016 'International Tables Vol C Tables 4.2.6.8 and 6.1.1.4'
H H 0.0000 0.0000 'International Tables Vol C Tables 4.2.6.8 and 6.1.1.4'
N N 0.0061 0.0033 'International Tables Vol C Tables 4.2.6.8 and 6.1.1.4'
S S 0.1246 0.1234 'International Tables Vol C Tables 4.2.6.8 and 6.1.1.4'

loop_
_geom_angle_atom_site_label_1
_geom_angle_atom_site_label_2
_geom_angle_atom_site_label_3
_geom_angle
_geom_angle_site_symmetry_1
_geom_angle_site_symmetry_3
N1 C1 C2 125.1(2) . .
N1 C1 H1 117.5 . .
C2 C1 H1 117.5 . .
C1 C2 C3 119.5(2) . .
C1 C2 H2 120.2 . .
C3 C2 H2 120.2 . .
C4 C3 C2 115.8(2) . .
C4 C3 C6 121.5(2) . .
C2 C3 C6 122.7(2) . .
C5 C4 C3 120.2(2) . .
C5 C4 H4 119.9 . .
C3 C4 H4 119.9 . .
N1 C5 C4 124.3(2) . .
N1 C5 H5 117.9 . .
C4 C5 H5 117.9 . .
C7 C6 C3 127.9(2) . .
C7 C6 S1 109.84(16) . .
C3 C6 S1 122.23(16) . .
C6 C7 C8 115.1(2) . .
C6 C7 H7 122.4 . .
C8 C7 H7 122.4 . .
C9 C8 C7 111.79(19) . .
C9 C8 C14 126.33(19) . .
C7 C8 C14 121.88(19) . .
C8 C9 C10 131.0(2) . .
C8 C9 S1 111.10(16) . .
C10 C9 S1 117.86(16) . .
C11 C10 C9 128.0(2) . .
C11 C10 S2 109.58(16) . .
C9 C10 S2 122.39(16) . .
C10 C11 C12 114.2(2) . .
C10 C11 H11 122.9 . .
C12 C11 H11 122.9 . .
C13 C12 C11 113.6(2) . .
C13 C12 H12 123.2 . .
C11 C12 H12 123.2 . .
C12 C13 C13 129.1(2) . 3
C12 C13 S2 109.92(16) . .
C13 C13 S2 121.0(2) 3 .
C8 C14 H14A 109.5 . .
C8 C14 H14B 109.5 . .
H14A C14 H14B 109.5 . .
C8 C14 H14C 109.5 . .
H14A C14 H14C 109.5 . .
H14B C14 H14C 109.5 . .
C1 N1 C5 115.1(2) . .
C6 S1 C9 92.13(11) . .
C13 S2 C10 92.70(10) . .

loop_
_geom_bond_atom_site_label_1
_geom_bond_atom_site_label_2
_geom_bond_distance
_geom_bond_site_symmetry_2
C1 N1 1.322(3) .
C1 C2 1.378(3) .
C1 H1 0.9300 .
C2 C3 1.390(3) .
C2 H2 0.9300 .
C3 C4 1.386(3) .
C3 C6 1.459(3) .
C4 C5 1.374(3) .
C4 H4 0.9300 .
C5 N1 1.337(3) .
C5 H5 0.9300 .
C6 C7 1.362(3) .
C6 S1 1.728(2) .
C7 C8 1.406(3) .
C7 H7 0.9300 .
C8 C9 1.371(3) .
C8 C14 1.507(3) .
C9 C10 1.456(3) .
C9 S1 1.736(2) .
C10 C11 1.358(3) .
C10 S2 1.731(2) .
C11 C12 1.397(3) .
C11 H11 0.9300 .
C12 C13 1.364(3) .
C12 H12 0.9300 .
C13 C13 1.445(4) 3
C13 S2 1.723(2) .
C14 H14A 0.9600 .
C14 H14B 0.9600 .
C14 H14C 0.9600 .
